data_9015981
loop_
_publ_author_name
'Rossell, H. J.'

_publ_section_title
;
 Calzirtite - A fluorite-related superstructure
;
_journal_name_full 'Acta Crystallographica, Section B'
_journal_page_first 593
_journal_page_last 595
_journal_paper_doi 10.1107/S0567740882003446
_journal_volume 38
_journal_year 1982
_chemical_compound_source Synthetic
_chemical_formula_sum 'Ca O8 Ti Zr2.5'
_chemical_name_mineral Calzirtite
_space_group_IT_number 142
_symmetry_space_group_name_Hall '-I 4bd 2c'
_symmetry_space_group_name_H-M 'I 41/a c d :2'
_cell_angle_alpha 90
_cell_angle_beta 90
_cell_angle_gamma 90
_cell_formula_units_Z 16
_cell_length_a 15.2203
_cell_length_b 15.2203
_cell_length_c 10.1224
_cell_volume 2344.930
_database_code_amcsd 0019376
_exptl_crystal_density_diffrn 5.031
_cod_original_sg_symbol_H-M 'I 41/a c d'
_cod_original_formula_sum 'Ca Ti Zr2.5 O8'
_cod_database_code 9015981

loop_
_space_group_symop_operation_xyz
x,y,z
1/2+x,1/2+y,1/2+z
1/4-y,3/4-x,3/4+z
3/4-y,1/4-x,1/4+z
1/4+y,3/4+x,3/4-z
3/4+y,1/4+x,1/4-z
1/4+y,3/4-x,1/4-z
3/4+y,1/4-x,3/4-z
1/4-y,3/4+x,1/4+z
3/4-y,1/4+x,3/4+z
1/2+x,-y,z
+x,1/2-y,1/2+z
1/2-x,y,-z
-x,1/2+y,1/2-z
1/2+x,y,1/2-z
+x,1/2+y,-z
1/2-x,-y,1/2+z
-x,1/2-y,+z
1/4+y,1/4+x,1/4+z
3/4+y,3/4+x,3/4+z
1/4-y,1/4-x,1/4-z
3/4-y,3/4-x,3/4-z
1/4-y,1/4+x,3/4-z
3/4-y,3/4+x,1/4-z
1/4+y,1/4-x,3/4+z
3/4+y,3/4-x,1/4+z
-x,y,1/2+z
1/2-x,1/2+y,+z
x,-y,1/2-z
1/2+x,1/2-y,-z
-x,-y,-z
1/2-x,1/2-y,1/2-z

loop_
_atom_site_label
_atom_site_fract_x
_atom_site_fract_y
_atom_site_fract_z
_atom_site_occupancy
_atom_site_U_iso_or_equiv
Ca 0.33250 0.58250 0.12500 1.00000 0.00443
TiM1_1 0.01200 0.26200 0.12500 0.07000 0.00443
ZrM1 0.01200 0.26200 0.12500 0.43000 0.00443
TiM1_2 0.16880 0.41880 0.12500 0.93000 0.00443
ZrM2 0.16880 0.41880 0.12500 0.07000 0.00443
Zr -0.01780 0.58840 0.11040 1.00000 0.00443
O1 0.07840 -0.00790 -0.04450 1.00000 0.00443
O2 0.06510 0.16940 -0.00440 1.00000 0.00443
O3 0.11140 0.33230 0.00130 1.00000 0.00443
O4 0.25000 -0.03620 0.00000 1.00000 0.00443
O5 0.25000 0.18310 0.00000 1.00000 0.00443

loop_
_cod_changelog_entry_id
_cod_changelog_entry_author
_cod_changelog_entry_date
_cod_changelog_entry_text
1
;cod-tools version 3.10.1
Id: cif_fix_AMCSD_atom_labels 10224 2024-08-07 11:09:31Z saulius
;
2024-08-07T19:40:16+03:00
;Changed the following '_atom_site_label' values:
the first duplicated label 'TiM1'  converted to 'TiM1_1'
duplicated label 'TiM1' at index 3 converted to 'TiM1_2'
;

loop_
_cod_related_entry_id
_cod_related_entry_database
_cod_related_entry_code
1 AMCSD 0019376
